data_7018550
loop_
_publ_author_name
'Talarico, Anna Maria'
'Szerb, Elisabeta Ildyko'
'Mastropietro, Teresa F.'
'Aiello, Iolinda'
'Crispini, Alessandra'
'Ghedini, Mauro'

_publ_section_title
;
 Tuning solid state luminescent properties in a hydrogen bonding-directed
 supramolecular assembly of bis-cyclometalated iridium(iii)
 ethylenediamine complexes.
;
_journal_issue 16
_journal_name_full 'Dalton transactions (Cambridge, England : 2003)'
_journal_page_first 4919
_journal_page_last 4926
_journal_paper_doi 10.1039/c2dt12108e
_journal_volume 41
_journal_year 2012
_chemical_formula_moiety 'C24 H24 Cl Ir N4'
_chemical_formula_sum 'C24 H24 Cl Ir N4'
_chemical_formula_weight 596.12
_chemical_name_systematic
;
?
;
_space_group_IT_number 9
_symmetry_cell_setting monoclinic
_symmetry_space_group_name_Hall 'C -2yc'
_symmetry_space_group_name_H-M 'C 1 c 1'
_atom_sites_solution_hydrogens geom
_atom_sites_solution_primary direct
_atom_sites_solution_secondary difmap
_audit_creation_method SHELXL-97
_cell_angle_alpha 90.00
_cell_angle_beta 109.164(8)
_cell_angle_gamma 90.00
_cell_formula_units_Z 4
_cell_length_a 13.534(3)
_cell_length_b 22.985(3)
_cell_length_c 10.2524(14)
_cell_measurement_reflns_used 9966
_cell_measurement_temperature 298(2)
_cell_measurement_theta_max 24.66
_cell_measurement_theta_min 2.36
_cell_volume 3012.6(9)
_computing_cell_refinement 'Bruker-Nonius X8 APEX'
_computing_data_collection 'Bruker-Nonius X8 APEX'
_computing_data_reduction 'Bruker SAINT'
_computing_molecular_graphics 'Bruker SHELXTL'
_computing_publication_material 'Bruker SHELXTL'
_computing_structure_refinement 'Bruker SHELXTL'
_computing_structure_solution 'Bruker SHELXTL'
_diffrn_ambient_temperature 298(2)
_diffrn_measured_fraction_theta_full 1.000
_diffrn_measured_fraction_theta_max 1.000
_diffrn_measurement_device_type 'CCD area detector'
_diffrn_measurement_method 'phi and omega scans'
_diffrn_radiation_monochromator graphite
_diffrn_radiation_source 'fine-focus sealed tube'
_diffrn_radiation_type MoK\a
_diffrn_radiation_wavelength 0.71073
_diffrn_reflns_av_R_equivalents 0.0408
_diffrn_reflns_av_sigmaI/netI 0.0241
_diffrn_reflns_limit_h_max 17
_diffrn_reflns_limit_h_min -17
_diffrn_reflns_limit_k_max 29
_diffrn_reflns_limit_k_min -29
_diffrn_reflns_limit_l_max 13
_diffrn_reflns_limit_l_min -13
_diffrn_reflns_number 80956
_diffrn_reflns_theta_full 27.12
_diffrn_reflns_theta_max 27.12
_diffrn_reflns_theta_min 1.77
_exptl_absorpt_coefficient_mu 4.534
_exptl_absorpt_correction_T_max 0.9148
_exptl_absorpt_correction_T_min 0.7726
_exptl_absorpt_correction_type multi-scan
_exptl_absorpt_process_details sadabs
_exptl_crystal_colour yellow
_exptl_crystal_density_diffrn 1.314
_exptl_crystal_density_method 'not measured'
_exptl_crystal_description rombohedral
_exptl_crystal_F_000 1160
_exptl_crystal_size_max 0.06
_exptl_crystal_size_mid 0.04
_exptl_crystal_size_min 0.02
_refine_diff_density_max 0.378
_refine_diff_density_min -0.316
_refine_diff_density_rms 0.079
_refine_ls_abs_structure_details 'Flack H D (1983), Acta Cryst. A39, 876-881'
_refine_ls_abs_structure_Flack -0.004(5)
_refine_ls_extinction_method none
_refine_ls_goodness_of_fit_ref 1.078
_refine_ls_hydrogen_treatment constr
_refine_ls_matrix_type full
_refine_ls_number_parameters 271
_refine_ls_number_reflns 6634
_refine_ls_number_restraints 2
_refine_ls_restrained_S_all 1.078
_refine_ls_R_factor_all 0.0201
_refine_ls_R_factor_gt 0.0182
_refine_ls_shift/su_max 0.005
_refine_ls_shift/su_mean 0.000
_refine_ls_structure_factor_coef Fsqd
_refine_ls_weighting_details 'calc w=1/[\s^2^(Fo^2^)+(0.0270P)^2^+0.0000P] where P=(Fo^2^+2Fc^2^)/3'
_refine_ls_weighting_scheme calc
_refine_ls_wR_factor_gt 0.0470
_refine_ls_wR_factor_ref 0.0474
_reflns_number_gt 6273
_reflns_number_total 6634
_reflns_threshold_expression >2sigma(I)
_cod_data_source_file c2dt12108e.txt
_cod_data_source_block (3b)
_cod_depositor_comments
;
The following automatic conversions were performed:

'_symmetry_cell_setting' value 'Monoclinic' changed to 'monoclinic'
according to /home/saulius/struct/CIF-dictionaries/cif_core.dic
dictionary named 'cif_core.dic' version 2.4.1 from 2010-06-29.

Automatic conversion script
Id: cif_fix_values 1715 2011-07-08 13:25:40Z adriana 
;
_cod_original_cell_volume 3012.7(8)
_cod_original_sg_symbol_H-M Cc
_cod_database_code 7018550

loop_
_symmetry_equiv_pos_as_xyz
'x, y, z'
'x, -y, z+1/2'
'x+1/2, y+1/2, z'
'x+1/2, -y+1/2, z+1/2'

loop_
_atom_site_label
_atom_site_type_symbol
_atom_site_fract_x
_atom_site_fract_y
_atom_site_fract_z
_atom_site_U_iso_or_equiv
_atom_site_adp_type
_atom_site_occupancy
_atom_site_symmetry_multiplicity
_atom_site_calc_flag
_atom_site_refinement_flags
Ir1 Ir 0.250985(18) 0.647008(4) 0.250885(19) 0.03644(4) Uani 1 1 d .
Cl1 Cl 0.39403(8) 0.77406(5) 0.65861(11) 0.0633(3) Uani 1 1 d .
N1 N 0.2767(2) 0.73679(13) 0.3358(3) 0.0478(7) Uani 1 1 d .
H1A H 0.3292 0.7370 0.4171 0.057 Uiso 1 1 calc R
H1B H 0.2942 0.7605 0.2771 0.057 Uiso 1 1 calc R
N3 N 0.1889(2) 0.68514(12) 0.0574(3) 0.0420(6) Uani 1 1 d .
N2 N 0.1171(4) 0.65739(15) 0.3248(6) 0.0430(10) Uani 1 1 d .
H2A H 0.0585 0.6631 0.2525 0.052 Uiso 1 1 calc R
H2B H 0.1088 0.6248 0.3688 0.052 Uiso 1 1 calc R
N4 N 0.3286(2) 0.60206(12) 0.4302(3) 0.0421(6) Uani 1 1 d .
C1 C 0.3785(6) 0.64099(15) 0.1871(7) 0.0399(11) Uani 1 1 d .
C2 C 0.4766(3) 0.61811(16) 0.2547(4) 0.0490(8) Uani 1 1 d .
H2 H 0.4912 0.6030 0.3432 0.059 Uiso 1 1 calc R
C3 C 0.5531(3) 0.61737(19) 0.1932(5) 0.0578(10) Uani 1 1 d .
H3 H 0.6176 0.6008 0.2409 0.069 Uiso 1 1 calc R
C4 C 0.5376(4) 0.64041(18) 0.0623(6) 0.0625(12) Uani 1 1 d .
H4 H 0.5907 0.6395 0.0233 0.075 Uiso 1 1 calc R
C5 C 0.4401(3) 0.66497(19) -0.0092(5) 0.0549(9) Uani 1 1 d .
H5 H 0.4277 0.6808 -0.0966 0.066 Uiso 1 1 calc R
C6 C 0.3611(3) 0.66558(16) 0.0517(4) 0.0420(7) Uani 1 1 d .
C7 C 0.2581(3) 0.68907(14) -0.0179(3) 0.0430(7) Uani 1 1 d .
C8 C 0.2229(4) 0.71426(18) -0.1504(4) 0.0612(10) Uani 1 1 d .
H8 H 0.2683 0.7160 -0.2015 0.073 Uiso 1 1 calc R
C9 C 0.1250(4) 0.7360(2) -0.2057(5) 0.0702(12) Uani 1 1 d .
H9 H 0.1031 0.7530 -0.2928 0.084 Uiso 1 1 calc R
C10 C 0.0576(4) 0.7318(2) -0.1269(5) 0.0770(14) Uani 1 1 d .
H10 H -0.0104 0.7459 -0.1623 0.092 Uiso 1 1 calc R
C11 C 0.0918(3) 0.70686(19) 0.0025(4) 0.0599(10) Uani 1 1 d .
H11 H 0.0463 0.7050 0.0534 0.072 Uiso 1 1 calc R
C12 C 0.2099(3) 0.56461(14) 0.1874(4) 0.0417(7) Uani 1 1 d .
C13 C 0.1402(4) 0.5470(2) 0.0599(5) 0.0502(11) Uani 1 1 d .
H13 H 0.1142 0.5743 -0.0100 0.060 Uiso 1 1 calc R
C14 C 0.1079(4) 0.4867(2) 0.0352(5) 0.0715(13) Uani 1 1 d .
H14 H 0.0571 0.4758 -0.0470 0.086 Uiso 1 1 calc R
C15 C 0.1538(4) 0.44515(19) 0.1363(5) 0.0701(12) Uani 1 1 d .
H15 H 0.1369 0.4061 0.1187 0.084 Uiso 1 1 calc R
C16 C 0.2250(4) 0.46177(16) 0.2636(5) 0.0583(11) Uani 1 1 d .
H16 H 0.2545 0.4340 0.3310 0.070 Uiso 1 1 calc R
C17 C 0.2522(3) 0.52160(14) 0.2896(3) 0.0435(9) Uani 1 1 d .
C18 C 0.3197(3) 0.54188(19) 0.4188(5) 0.0457(10) Uani 1 1 d .
C19 C 0.3787(4) 0.50758(19) 0.5289(5) 0.0637(11) Uani 1 1 d .
H19 H 0.3734 0.4673 0.5232 0.076 Uiso 1 1 calc R
C20 C 0.4480(4) 0.5347(2) 0.6516(5) 0.0672(12) Uani 1 1 d .
H20 H 0.4894 0.5122 0.7245 0.081 Uiso 1 1 calc R
C21 C 0.4517(3) 0.5935(2) 0.6590(4) 0.0598(10) Uani 1 1 d .
H21 H 0.4943 0.6119 0.7384 0.072 Uiso 1 1 calc R
C22 C 0.3921(3) 0.62603(18) 0.5483(4) 0.0505(8) Uani 1 1 d .
H22 H 0.3959 0.6664 0.5551 0.061 Uiso 1 1 calc R
C23 C 0.1757(3) 0.75775(16) 0.3557(4) 0.0563(10) Uani 1 1 d .
H23A H 0.1893 0.7915 0.4160 0.068 Uiso 1 1 calc R
H23B H 0.1250 0.7684 0.2676 0.068 Uiso 1 1 calc R
C24 C 0.1343(3) 0.70762(18) 0.4203(4) 0.0570(10) Uani 1 1 d .
H24A H 0.1845 0.6976 0.5093 0.068 Uiso 1 1 calc R
H24B H 0.0692 0.7187 0.4338 0.068 Uiso 1 1 calc R

loop_
_atom_site_aniso_label
_atom_site_aniso_U_11
_atom_site_aniso_U_22
_atom_site_aniso_U_33
_atom_site_aniso_U_23
_atom_site_aniso_U_13
_atom_site_aniso_U_12
Ir1 0.04615(6) 0.03466(6) 0.03087(6) 0.00238(9) 0.01585(4) 0.00348(9)
Cl1 0.0636(6) 0.0766(7) 0.0526(6) -0.0134(5) 0.0228(5) -0.0212(5)
N1 0.0619(18) 0.0424(16) 0.0406(17) 0.0008(13) 0.0190(14) 0.0023(14)
N3 0.0500(16) 0.0447(15) 0.0331(15) 0.0054(12) 0.0159(12) 0.0038(12)
N2 0.049(2) 0.0430(18) 0.039(2) 0.0022(18) 0.0177(17) 0.0015(18)
N4 0.0565(17) 0.0400(15) 0.0328(15) 0.0047(12) 0.0186(13) 0.0075(12)
C1 0.051(2) 0.0325(18) 0.040(3) -0.0031(18) 0.019(2) -0.0032(18)
C2 0.052(2) 0.042(2) 0.054(2) 0.0014(16) 0.0191(17) 0.0022(15)
C3 0.049(2) 0.058(2) 0.068(3) -0.006(2) 0.0210(19) 0.0036(18)
C4 0.060(3) 0.065(3) 0.072(3) -0.005(2) 0.036(2) -0.0024(19)
C5 0.062(2) 0.057(2) 0.055(3) 0.0012(19) 0.031(2) -0.0055(19)
C6 0.054(2) 0.0379(16) 0.041(2) -0.0030(15) 0.0238(16) -0.0080(15)
C7 0.060(2) 0.0370(16) 0.0360(18) 0.0023(13) 0.0213(16) 0.0013(14)
C8 0.084(3) 0.062(2) 0.048(2) 0.0084(18) 0.036(2) -0.002(2)
C9 0.087(3) 0.078(3) 0.047(2) 0.023(2) 0.024(2) 0.023(3)
C10 0.077(3) 0.100(4) 0.058(3) 0.034(3) 0.027(2) 0.035(3)
C11 0.063(2) 0.075(3) 0.044(2) 0.0178(19) 0.0203(18) 0.026(2)
C12 0.0507(18) 0.0378(17) 0.0430(19) -0.0072(15) 0.0240(15) -0.0038(14)
C13 0.065(3) 0.048(2) 0.041(2) -0.0056(17) 0.021(2) 0.002(2)
C14 0.083(3) 0.068(3) 0.067(3) -0.026(2) 0.030(3) -0.020(2)
C15 0.102(3) 0.048(2) 0.072(3) -0.016(2) 0.045(3) -0.014(2)
C16 0.079(3) 0.0384(17) 0.064(3) -0.0004(19) 0.032(2) 0.0005(17)
C17 0.0531(18) 0.0339(16) 0.048(3) 0.0005(13) 0.022(2) 0.0021(15)
C18 0.054(2) 0.0400(19) 0.048(3) 0.0001(17) 0.023(2) 0.0010(18)
C19 0.084(3) 0.044(2) 0.066(3) 0.017(2) 0.028(2) 0.010(2)
C20 0.079(3) 0.064(3) 0.051(3) 0.015(2) 0.011(2) 0.017(2)
C21 0.065(3) 0.066(3) 0.040(2) 0.0006(18) 0.0061(18) 0.0034(19)
C22 0.061(2) 0.0478(19) 0.039(2) 0.0005(17) 0.0126(17) 0.0005(17)
C23 0.061(2) 0.048(2) 0.058(2) -0.0129(18) 0.0163(19) 0.0079(17)
C24 0.056(2) 0.071(3) 0.046(2) -0.0085(19) 0.0208(18) 0.0112(19)

loop_
_atom_type_symbol
_atom_type_description
_atom_type_scat_dispersion_real
_atom_type_scat_dispersion_imag
_atom_type_scat_source
C C 0.0033 0.0016 'International Tables Vol C Tables 4.2.6.8 and 6.1.1.4'
H H 0.0000 0.0000 'International Tables Vol C Tables 4.2.6.8 and 6.1.1.4'
N N 0.0061 0.0033 'International Tables Vol C Tables 4.2.6.8 and 6.1.1.4'
O O 0.0106 0.0060 'International Tables Vol C Tables 4.2.6.8 and 6.1.1.4'
Cl Cl 0.1484 0.1585 'International Tables Vol C Tables 4.2.6.8 and 6.1.1.4'
Ir Ir -1.4442 7.9887 'International Tables Vol C Tables 4.2.6.8 and 6.1.1.4'

loop_
_geom_angle_atom_site_label_1
_geom_angle_atom_site_label_2
_geom_angle_atom_site_label_3
_geom_angle
C12 Ir1 C1 90.32(15)
C12 Ir1 N4 79.86(13)
C1 Ir1 N4 90.9(2)
C12 Ir1 N3 96.06(13)
C1 Ir1 N3 80.9(2)
N4 Ir1 N3 170.83(10)
C12 Ir1 N2 92.41(13)
C1 Ir1 N2 177.2(2)
N4 Ir1 N2 89.03(17)
N3 Ir1 N2 99.40(17)
C12 Ir1 N1 171.05(12)
C1 Ir1 N1 98.52(14)
N4 Ir1 N1 98.45(11)
N3 Ir1 N1 86.82(11)
N2 Ir1 N1 78.74(13)
C23 N1 Ir1 108.3(2)
C23 N1 H1A 110.0
Ir1 N1 H1A 110.0
C23 N1 H1B 110.0
Ir1 N1 H1B 110.0
H1A N1 H1B 108.4
C11 N3 C7 119.0(3)
C11 N3 Ir1 126.1(2)
C7 N3 Ir1 114.9(2)
C24 N2 Ir1 110.1(3)
C24 N2 H2A 109.6
Ir1 N2 H2A 109.6
C24 N2 H2B 109.6
Ir1 N2 H2B 109.6
H2A N2 H2B 108.1
C22 N4 C18 119.5(3)
C22 N4 Ir1 125.5(2)
C18 N4 Ir1 114.7(3)
C2 C1 C6 117.1(5)
C2 C1 Ir1 129.7(5)
C6 C1 Ir1 113.2(4)
C3 C2 C1 121.1(4)
C3 C2 H2 119.4
C1 C2 H2 119.4
C2 C3 C4 122.6(4)
C2 C3 H3 118.7
C4 C3 H3 118.7
C3 C4 C5 118.4(4)
C3 C4 H4 120.8
C5 C4 H4 120.8
C4 C5 C6 119.7(4)
C4 C5 H5 120.2
C6 C5 H5 120.2
C5 C6 C1 121.1(4)
C5 C6 C7 122.4(3)
C1 C6 C7 116.5(4)
N3 C7 C8 118.9(3)
N3 C7 C6 114.6(3)
C8 C7 C6 126.6(3)
C9 C8 C7 122.1(4)
C9 C8 H8 119.0
C7 C8 H8 119.0
C8 C9 C10 117.6(4)
C8 C9 H9 121.2
C10 C9 H9 121.2
C11 C10 C9 120.3(4)
C11 C10 H10 119.8
C9 C10 H10 119.8
N3 C11 C10 122.0(4)
N3 C11 H11 119.0
C10 C11 H11 119.0
C13 C12 C17 118.3(3)
C13 C12 Ir1 127.1(3)
C17 C12 Ir1 114.4(3)
C12 C13 C14 120.8(4)
C12 C13 H13 119.6
C14 C13 H13 119.6
C15 C14 C13 119.3(4)
C15 C14 H14 120.4
C13 C14 H14 120.4
C14 C15 C16 120.6(4)
C14 C15 H15 119.7
C16 C15 H15 119.7
C15 C16 C17 119.7(4)
C15 C16 H16 120.2
C17 C16 H16 120.2
C12 C17 C18 116.2(3)
C12 C17 C16 121.1(4)
C18 C17 C16 122.6(4)
N4 C18 C19 119.0(4)
N4 C18 C17 114.6(4)
C19 C18 C17 126.3(4)
C18 C19 C20 119.9(4)
C18 C19 H19 120.1
C20 C19 H19 120.1
C21 C20 C19 118.9(4)
C21 C20 H20 120.6
C19 C20 H20 120.6
C20 C21 C22 119.7(4)
C20 C21 H21 120.2
C22 C21 H21 120.2
N4 C22 C21 123.1(4)
N4 C22 H22 118.5
C21 C22 H22 118.5
C24 C23 N1 107.0(3)
C24 C23 H23A 110.3
N1 C23 H23A 110.3
C24 C23 H23B 110.3
N1 C23 H23B 110.3
H23A C23 H23B 108.6
N2 C24 C23 107.6(3)
N2 C24 H24A 110.2
C23 C24 H24A 110.2
N2 C24 H24B 110.2
C23 C24 H24B 110.2
H24A C24 H24B 108.5

loop_
_geom_bond_atom_site_label_1
_geom_bond_atom_site_label_2
_geom_bond_distance
Ir1 C12 2.021(3)
Ir1 C1 2.040(7)
Ir1 N4 2.069(3)
Ir1 N3 2.078(3)
Ir1 N2 2.195(5)
Ir1 N1 2.222(3)
N1 C23 1.525(5)
N1 H1A 0.9000
N1 H1B 0.9000
N3 C11 1.345(5)
N3 C7 1.398(4)
N2 C24 1.482(6)
N2 H2A 0.9000
N2 H2B 0.9000
N4 C22 1.351(5)
N4 C18 1.390(5)
C1 C2 1.385(8)
C1 C6 1.445(8)
C2 C3 1.378(5)
C2 H2 0.9300
C3 C4 1.394(7)
C3 H3 0.9300
C4 C5 1.401(7)
C4 H4 0.9300
C5 C6 1.404(5)
C5 H5 0.9300
C6 C7 1.446(5)
C7 C8 1.408(5)
C8 C9 1.353(6)
C8 H8 0.9300
C9 C10 1.406(6)
C9 H9 0.9300
C10 C11 1.378(6)
C10 H10 0.9300
C11 H11 0.9300
C12 C13 1.397(6)
C12 C17 1.418(5)
C13 C14 1.450(6)
C13 H13 0.9300
C14 C15 1.396(7)
C14 H14 0.9300
C15 C16 1.397(7)
C15 H15 0.9300
C16 C17 1.426(5)
C16 H16 0.9300
C17 C18 1.418(6)
C18 C19 1.393(6)
C19 C20 1.441(7)
C19 H19 0.9300
C20 C21 1.353(6)
C20 H20 0.9300
C21 C22 1.377(6)
C21 H21 0.9300
C22 H22 0.9300
C23 C24 1.524(6)
C23 H23A 0.9700
C23 H23B 0.9700
C24 H24A 0.9700
C24 H24B 0.9700

loop_
_platon_squeeze_void_nr
_platon_squeeze_void_average_x
_platon_squeeze_void_average_y
_platon_squeeze_void_average_z
_platon_squeeze_void_volume
_platon_squeeze_void_count_electrons
_platon_squeeze_void_content
1 0.310 0.000 0.042 521 317 ' '
2 0.810 0.500 0.042 521 317 ' '
